data_4029468
loop_
_publ_author_name
'Kelley, Brandon T.'
'Carroll, Patrick'
'Joulli\'e, Madeleine M'

_publ_section_title
;
 Possible Reason for the Unusual Regioselectivity in Nucleophilic Ring
 Opening of Trisubstituted Aziridines under Mildly Basic Conditions.
;
_journal_issue 11
_journal_name_full 'The Journal of organic chemistry'
_journal_page_first 5121
_journal_page_last 5133
_journal_paper_doi 10.1021/jo5006685
_journal_volume 79
_journal_year 2014
_chemical_formula_sum 'C22 H31 Co2 N O9 S Si'
_chemical_formula_weight 631.49
_space_group_IT_number 19
_symmetry_cell_setting orthorhombic
_symmetry_Int_Tables_number 19
_symmetry_space_group_name_Hall 'P 2ac 2ab'
_symmetry_space_group_name_H-M 'P 21 21 21'
_atom_sites_solution_hydrogens geom
_atom_sites_solution_primary direct
_audit_creation_method SHELXL-97
_cell_angle_alpha 90.00
_cell_angle_beta 90.00
_cell_angle_gamma 90.00
_cell_formula_units_Z 4
_cell_length_a 12.5959(11)
_cell_length_b 12.7985(11)
_cell_length_c 18.2292(16)
_cell_measurement_temperature 150(1)
_cell_volume 2938.7(4)
_computing_data_collection 'CrystalClear (Rigaku, 1999)'
_computing_data_reduction 'CrystalClear (Rigaku, 1999)'
_computing_structure_refinement 'SHELXL-97 (Sheldrick, 1997)'
_computing_structure_solution 'SIR97 (Altomare, 1999)'
_diffrn_ambient_temperature 150(1)
_diffrn_measured_fraction_theta_full 0.998
_diffrn_measured_fraction_theta_max 0.998
_diffrn_measurement_device 'CCD Area Detector'
_diffrn_measurement_device_type 'Rigaku Mercury'
_diffrn_measurement_method 'phi and omega rotations'
_diffrn_radiation_monochromator graphite
_diffrn_radiation_source 'rotating anode'
_diffrn_radiation_type MoK\a
_diffrn_radiation_wavelength 0.71073
_diffrn_reflns_av_R_equivalents 0.0407
_diffrn_reflns_av_sigmaI/netI 0.0376
_diffrn_reflns_limit_h_max 14
_diffrn_reflns_limit_h_min -14
_diffrn_reflns_limit_k_max 15
_diffrn_reflns_limit_k_min -13
_diffrn_reflns_limit_l_max 21
_diffrn_reflns_limit_l_min -21
_diffrn_reflns_number 26951
_diffrn_reflns_theta_full 25.01
_diffrn_reflns_theta_max 25.01
_diffrn_reflns_theta_min 2.53
_exptl_absorpt_coefficient_mu 1.286
_exptl_absorpt_correction_T_max 1.0000
_exptl_absorpt_correction_T_min 0.7696
_exptl_absorpt_correction_type multi-scan
_exptl_crystal_density_diffrn 1.427
_exptl_crystal_density_method 'not measured'
_exptl_crystal_F_000 1304
_exptl_crystal_size_max 0.35
_exptl_crystal_size_mid 0.32
_exptl_crystal_size_min 0.08
_refine_diff_density_max 0.267
_refine_diff_density_min -0.316
_refine_diff_density_rms 0.060
_refine_ls_abs_structure_details 'Flack H D (1983), Acta Cryst. A39, 876-881'
_refine_ls_abs_structure_Flack 0.024(17)
_refine_ls_extinction_method none
_refine_ls_goodness_of_fit_ref 1.240
_refine_ls_hydrogen_treatment constr
_refine_ls_matrix_type full
_refine_ls_number_parameters 335
_refine_ls_number_reflns 5171
_refine_ls_number_restraints 0
_refine_ls_restrained_S_all 1.240
_refine_ls_R_factor_all 0.0403
_refine_ls_R_factor_gt 0.0372
_refine_ls_shift/su_max 0.030
_refine_ls_shift/su_mean 0.001
_refine_ls_structure_factor_coef Fsqd
_refine_ls_weighting_details 'calc w=1/[\s^2^(Fo^2^)+(0.0218P)^2^+2.6972P] where P=(Fo^2^+2Fc^2^)/3'
_refine_ls_weighting_scheme calc
_refine_ls_wR_factor_gt 0.0857
_refine_ls_wR_factor_ref 0.0870
_reflns_number_gt 4936
_reflns_number_total 5171
_reflns_threshold_expression >2sigma(I)
_cod_data_source_file jo5006685_si_001.cif
_cod_data_source_block shelxl
_cod_depositor_comments
;
The following automatic conversions were performed:
'_atom_site_symetry_multiplicity' tag replaced with
'_atom_site_symmetry_multiplicity'.

Automatic conversion script
Id: cif_correct_tags 1440 2010-10-19 06:21:57Z saulius 

 Adding full bibliography for 4029464--4029472.cif.
;
_cod_original_sg_symbol_H-M 'P 21 21 21 '
_cod_database_code 4029468

loop_
_symmetry_equiv_pos_as_xyz
'x, y, z'
'x+1/2, -y+1/2, -z'
'-x, y+1/2, -z+1/2'
'-x+1/2, -y, z+1/2'

loop_
_atom_site_label
_atom_site_type_symbol
_atom_site_fract_x
_atom_site_fract_y
_atom_site_fract_z
_atom_site_U_iso_or_equiv
_atom_site_adp_type
_atom_site_occupancy
_atom_site_symmetry_multiplicity
_atom_site_calc_flag
_atom_site_refinement_flags
Co1 Co 0.33418(5) 0.39273(4) 0.30002(3) 0.03192(15) Uani 1 1 d .
Co2 Co 0.31636(5) 0.20899(4) 0.34009(3) 0.03004(15) Uani 1 1 d .
S1 S 0.44341(8) 0.26029(8) 0.59392(6) 0.0305(3) Uani 1 1 d .
Si1 Si 0.10869(10) 0.62080(10) 0.48068(7) 0.0343(3) Uani 1 1 d .
O1 O 0.3666(3) 0.6101(3) 0.3435(2) 0.0606(10) Uani 1 1 d .
O2 O 0.1775(3) 0.4070(3) 0.17977(19) 0.0643(10) Uani 1 1 d .
O3 O 0.5493(3) 0.3632(3) 0.2391(2) 0.0640(11) Uani 1 1 d .
O4 O 0.1773(4) 0.1337(3) 0.2207(2) 0.0734(12) Uani 1 1 d .
O5 O 0.5324(3) 0.1259(3) 0.3181(2) 0.0597(11) Uani 1 1 d .
O6 O 0.2461(3) 0.0679(3) 0.4565(2) 0.0522(9) Uani 1 1 d .
O7 O 0.4964(2) 0.1760(2) 0.55632(16) 0.0351(7) Uani 1 1 d .
O8 O 0.5084(3) 0.3406(2) 0.62657(17) 0.0403(8) Uani 1 1 d .
O9 O 0.2234(2) 0.5616(2) 0.49779(17) 0.0368(8) Uani 1 1 d .
N1 N 0.3549(3) 0.3093(2) 0.53461(18) 0.0247(7) Uani 1 1 d .
C1 C 0.2361(3) 0.3325(3) 0.3711(2) 0.0283(9) Uani 1 1 d .
H1 H 0.1639 0.3471 0.3882 0.038 Uiso 1 1 calc R
C2 C 0.3335(3) 0.3344(3) 0.4000(2) 0.0284(9) Uani 1 1 d .
C3 C 0.3504(4) 0.5268(4) 0.3257(3) 0.0412(12) Uani 1 1 d .
C4 C 0.2407(4) 0.4019(4) 0.2243(3) 0.0414(11) Uani 1 1 d .
C5 C 0.4645(4) 0.3750(4) 0.2616(3) 0.0428(12) Uani 1 1 d .
C6 C 0.2341(4) 0.1609(4) 0.2665(3) 0.0447(12) Uani 1 1 d .
C7 C 0.4477(4) 0.1587(3) 0.3254(3) 0.0411(12) Uani 1 1 d .
C8 C 0.2742(4) 0.1213(3) 0.4108(3) 0.0362(10) Uani 1 1 d .
C9 C 0.3944(3) 0.3636(3) 0.4662(2) 0.0268(9) Uani 1 1 d .
C10 C 0.3431(3) 0.4237(3) 0.5274(2) 0.0273(9) Uani 1 1 d .
H10 H 0.3915 0.4656 0.5575 0.036 Uiso 1 1 calc R
C11 C 0.5131(3) 0.3770(4) 0.4536(2) 0.0370(11) Uani 1 1 d .
H11A H 0.5435 0.3112 0.4395 0.056 Uiso 1 1 calc R
H11B H 0.5461 0.4008 0.4981 0.056 Uiso 1 1 calc R
H11C H 0.5247 0.4273 0.4154 0.056 Uiso 1 1 calc R
C12 C 0.3592(3) 0.2061(4) 0.6649(2) 0.0349(10) Uani 1 1 d .
C13 C 0.2916(4) 0.1198(4) 0.6329(3) 0.0454(12) Uani 1 1 d .
H13A H 0.2474 0.0907 0.6707 0.068 Uiso 1 1 calc R
H13B H 0.3367 0.0661 0.6133 0.068 Uiso 1 1 calc R
H13C H 0.2478 0.1476 0.5945 0.068 Uiso 1 1 calc R
C14 C 0.4356(4) 0.1637(4) 0.7233(3) 0.0447(12) Uani 1 1 d .
H14A H 0.3957 0.1310 0.7618 0.067 Uiso 1 1 calc R
H14B H 0.4767 0.2202 0.7432 0.067 Uiso 1 1 calc R
H14C H 0.4823 0.1133 0.7014 0.067 Uiso 1 1 calc R
C15 C 0.2907(4) 0.2936(4) 0.6969(3) 0.0514(13) Uani 1 1 d .
H15A H 0.2409 0.3169 0.6606 0.077 Uiso 1 1 calc R
H15B H 0.3353 0.3508 0.7113 0.077 Uiso 1 1 calc R
H15C H 0.2529 0.2679 0.7389 0.077 Uiso 1 1 calc R
C16 C 0.2292(3) 0.4595(3) 0.5269(2) 0.0288(9) Uani 1 1 d .
H16A H 0.1868 0.4123 0.4974 0.038 Uiso 1 1 calc R
H16B H 0.2013 0.4589 0.5765 0.038 Uiso 1 1 calc R
C17 C 0.0654(5) 0.5849(4) 0.3864(3) 0.0570(15) Uani 1 1 d .
H17A H 0.1156 0.6112 0.3514 0.086 Uiso 1 1 calc R
H17B H -0.0032 0.6146 0.3768 0.086 Uiso 1 1 calc R
H17C H 0.0614 0.5102 0.3823 0.086 Uiso 1 1 calc R
C18 C 0.0079(5) 0.5757(5) 0.5464(4) 0.074(2) Uani 1 1 d .
H18A H -0.0062 0.5028 0.5384 0.112 Uiso 1 1 calc R
H18B H -0.0563 0.6149 0.5396 0.112 Uiso 1 1 calc R
H18C H 0.0335 0.5857 0.5955 0.112 Uiso 1 1 calc R
C19 C 0.1357(4) 0.7639(4) 0.4882(3) 0.0482(14) Uani 1 1 d .
C20 C 0.2256(5) 0.7926(4) 0.4318(4) 0.082(2) Uani 1 1 d .
H20A H 0.2389 0.8664 0.4336 0.123 Uiso 1 1 calc R
H20B H 0.2035 0.7734 0.3833 0.123 Uiso 1 1 calc R
H20C H 0.2894 0.7555 0.4442 0.123 Uiso 1 1 calc R
C21 C 0.0374(5) 0.8274(4) 0.4670(4) 0.0640(17) Uani 1 1 d .
H21A H -0.0186 0.8138 0.5014 0.096 Uiso 1 1 calc R
H21B H 0.0146 0.8076 0.4187 0.096 Uiso 1 1 calc R
H21C H 0.0545 0.9004 0.4675 0.096 Uiso 1 1 calc R
C22 C 0.1697(8) 0.7921(5) 0.5648(4) 0.124(4) Uani 1 1 d .
H22A H 0.1817 0.8661 0.5677 0.186 Uiso 1 1 calc R
H22B H 0.2340 0.7557 0.5767 0.186 Uiso 1 1 calc R
H22C H 0.1150 0.7726 0.5988 0.186 Uiso 1 1 calc R

loop_
_atom_site_aniso_label
_atom_site_aniso_U_11
_atom_site_aniso_U_22
_atom_site_aniso_U_33
_atom_site_aniso_U_23
_atom_site_aniso_U_13
_atom_site_aniso_U_12
Co1 0.0325(3) 0.0331(3) 0.0302(3) 0.0045(3) 0.0005(3) -0.0010(3)
Co2 0.0300(3) 0.0290(3) 0.0311(3) -0.0023(2) 0.0017(3) -0.0015(3)
S1 0.0265(5) 0.0337(6) 0.0312(6) -0.0005(5) -0.0040(5) 0.0074(4)
Si1 0.0315(7) 0.0289(6) 0.0427(7) 0.0039(6) -0.0023(6) 0.0056(6)
O1 0.087(3) 0.0368(19) 0.058(2) 0.0000(19) 0.006(2) -0.0037(19)
O2 0.064(2) 0.078(3) 0.051(2) 0.0120(19) -0.021(2) -0.001(2)
O3 0.045(2) 0.082(3) 0.065(3) 0.017(2) 0.019(2) 0.009(2)
O4 0.084(3) 0.076(3) 0.060(3) -0.017(2) -0.023(2) -0.016(3)
O5 0.044(2) 0.053(2) 0.082(3) 0.002(2) 0.013(2) 0.0084(18)
O6 0.058(2) 0.0367(19) 0.061(2) 0.0108(18) 0.0149(19) -0.0014(17)
O7 0.0310(17) 0.0356(17) 0.0387(18) -0.0005(14) 0.0024(14) 0.0168(14)
O8 0.0350(18) 0.0444(17) 0.0414(18) -0.0036(15) -0.0159(15) 0.0008(15)
O9 0.0323(17) 0.0280(16) 0.050(2) 0.0061(14) -0.0028(15) 0.0058(13)
N1 0.0231(18) 0.0238(17) 0.0273(18) -0.0017(14) -0.0008(14) 0.0041(14)
C1 0.024(2) 0.032(2) 0.029(2) 0.0012(19) -0.0018(18) -0.0006(18)
C2 0.035(2) 0.023(2) 0.027(2) 0.0032(17) 0.0017(19) -0.0003(19)
C3 0.044(3) 0.040(3) 0.040(3) 0.009(2) 0.000(2) -0.002(2)
C4 0.041(3) 0.044(3) 0.039(3) 0.010(2) -0.001(2) -0.003(2)
C5 0.045(3) 0.045(3) 0.039(3) 0.011(2) 0.003(2) -0.002(2)
C6 0.048(3) 0.039(3) 0.046(3) -0.012(2) -0.004(3) -0.008(2)
C7 0.044(3) 0.030(2) 0.049(3) -0.005(2) 0.015(2) 0.000(2)
C8 0.040(3) 0.025(2) 0.044(3) -0.005(2) 0.007(2) 0.000(2)
C9 0.023(2) 0.026(2) 0.031(2) 0.0012(17) -0.0014(18) 0.0018(17)
C10 0.026(2) 0.025(2) 0.030(2) -0.0024(17) -0.0033(18) 0.0053(17)
C11 0.028(2) 0.043(3) 0.040(3) -0.001(2) 0.002(2) -0.003(2)
C12 0.035(3) 0.039(2) 0.030(2) 0.003(2) -0.002(2) 0.010(2)
C13 0.039(3) 0.052(3) 0.046(3) 0.012(2) 0.000(2) -0.005(2)
C14 0.050(3) 0.053(3) 0.032(3) 0.013(2) 0.000(2) 0.015(2)
C15 0.052(3) 0.057(3) 0.045(3) 0.005(3) 0.017(3) 0.025(3)
C16 0.032(2) 0.022(2) 0.033(2) 0.0004(18) -0.0020(19) 0.0058(18)
C17 0.061(4) 0.044(3) 0.066(4) -0.004(3) -0.024(3) -0.001(3)
C18 0.057(4) 0.068(4) 0.098(5) 0.040(4) 0.032(4) 0.026(3)
C19 0.047(3) 0.031(3) 0.066(4) -0.008(2) -0.017(3) 0.009(2)
C20 0.063(4) 0.030(3) 0.153(7) -0.001(4) 0.004(4) -0.007(3)
C21 0.063(4) 0.037(3) 0.092(5) -0.006(3) -0.006(3) 0.018(3)
C22 0.201(9) 0.056(4) 0.115(6) -0.035(4) -0.096(7) 0.030(6)

loop_
_atom_type_symbol
_atom_type_description
_atom_type_scat_dispersion_real
_atom_type_scat_dispersion_imag
_atom_type_scat_source
C C 0.0033 0.0016 'International Tables Vol C Tables 4.2.6.8 and 6.1.1.4'
H H 0.0000 0.0000 'International Tables Vol C Tables 4.2.6.8 and 6.1.1.4'
N N 0.0061 0.0033 'International Tables Vol C Tables 4.2.6.8 and 6.1.1.4'
O O 0.0106 0.0060 'International Tables Vol C Tables 4.2.6.8 and 6.1.1.4'
S S 0.1246 0.1234 'International Tables Vol C Tables 4.2.6.8 and 6.1.1.4'
Si Si 0.0817 0.0704 'International Tables Vol C Tables 4.2.6.8 and 6.1.1.4'
Co Co 0.3494 0.9721 'International Tables Vol C Tables 4.2.6.8 and 6.1.1.4'

loop_
_geom_angle_atom_site_label_1
_geom_angle_atom_site_label_2
_geom_angle_atom_site_label_3
_geom_angle
C3 Co1 C5 96.8(2)
C3 Co1 C4 102.2(2)
C5 Co1 C4 107.7(2)
C3 Co1 C1 106.11(19)
C5 Co1 C1 141.9(2)
C4 Co1 C1 96.89(19)
C3 Co1 C2 97.00(19)
C5 Co1 C2 108.5(2)
C4 Co1 C2 136.4(2)
C1 Co1 C2 39.83(17)
C3 Co1 Co2 147.62(15)
C5 Co1 Co2 94.48(16)
C4 Co1 Co2 103.11(16)
C1 Co1 Co2 50.95(12)
C2 Co1 Co2 50.61(11)
C8 Co2 C7 99.0(2)
C8 Co2 C6 98.7(2)
C7 Co2 C6 107.2(2)
C8 Co2 C2 98.38(18)
C7 Co2 C2 106.1(2)
C6 Co2 C2 139.4(2)
C8 Co2 C1 98.35(18)
C7 Co2 C1 143.86(19)
C6 Co2 C1 101.1(2)
C2 Co2 C1 39.89(17)
C8 Co2 Co1 146.73(14)
C7 Co2 Co1 102.29(15)
C6 Co2 Co1 99.02(16)
C2 Co2 Co1 51.21(11)
C1 Co2 Co1 50.55(12)
O7 S1 O8 117.80(19)
O7 S1 N1 106.36(17)
O8 S1 N1 112.15(18)
O7 S1 C12 108.9(2)
O8 S1 C12 108.1(2)
N1 S1 C12 102.39(18)
O9 Si1 C18 109.6(2)
O9 Si1 C17 108.4(2)
C18 Si1 C17 108.8(3)
O9 Si1 C19 105.96(19)
C18 Si1 C19 112.7(3)
C17 Si1 C19 111.3(2)
C16 O9 Si1 122.5(3)
C10 N1 C9 60.2(2)
C10 N1 S1 119.7(3)
C9 N1 S1 119.0(2)
C2 C1 Co1 70.9(3)
C2 C1 Co2 69.8(3)
Co1 C1 Co2 78.50(16)
C1 C2 C9 143.5(4)
C1 C2 Co2 70.3(3)
C9 C2 Co2 136.2(3)
C1 C2 Co1 69.3(2)
C9 C2 Co1 131.0(3)
Co2 C2 Co1 78.18(15)
O1 C3 Co1 175.9(5)
O2 C4 Co1 175.9(4)
O3 C5 Co1 177.9(4)
O4 C6 Co2 176.4(5)
O5 C7 Co2 177.9(5)
O6 C8 Co2 178.2(4)
C2 C9 C10 120.8(4)
C2 C9 N1 112.7(3)
C10 C9 N1 58.7(2)
C2 C9 C11 114.6(4)
C10 C9 C11 118.5(4)
N1 C9 C11 119.9(3)
N1 C10 C9 61.0(2)
N1 C10 C16 113.4(3)
C9 C10 C16 124.2(4)
C13 C12 C15 111.4(4)
C13 C12 C14 111.2(4)
C15 C12 C14 110.4(4)
C13 C12 S1 109.5(3)
C15 C12 S1 108.8(3)
C14 C12 S1 105.3(3)
O9 C16 C10 109.4(3)
C22 C19 C21 109.7(5)
C22 C19 C20 110.2(6)
C21 C19 C20 107.1(5)
C22 C19 Si1 110.8(4)
C21 C19 Si1 110.8(4)
C20 C19 Si1 108.2(4)

loop_
_geom_bond_atom_site_label_1
_geom_bond_atom_site_label_2
_geom_bond_distance
Co1 C3 1.791(5)
Co1 C5 1.799(5)
Co1 C4 1.818(5)
Co1 C1 1.948(4)
Co1 C2 1.969(4)
Co1 Co2 2.4726(8)
Co2 C8 1.790(5)
Co2 C7 1.795(5)
Co2 C6 1.804(5)
Co2 C2 1.952(4)
Co2 C1 1.960(4)
S1 O7 1.442(3)
S1 O8 1.442(3)
S1 N1 1.675(3)
S1 C12 1.811(5)
Si1 O9 1.661(3)
Si1 C18 1.839(6)
Si1 C17 1.862(5)
Si1 C19 1.868(5)
O1 C3 1.132(5)
O2 C4 1.139(5)
O3 C5 1.154(6)
O4 C6 1.152(6)
O5 C7 1.155(5)
O6 C8 1.134(5)
O9 C16 1.413(5)
N1 C10 1.478(5)
N1 C9 1.513(5)
C1 C2 1.334(6)
C2 C9 1.479(6)
C9 C10 1.501(5)
C9 C11 1.522(6)
C10 C16 1.506(6)
C12 C13 1.511(6)
C12 C15 1.529(6)
C12 C14 1.534(6)
C19 C22 1.505(8)
C19 C21 1.530(7)
C19 C20 1.573(8)
